data_7709765
loop_
_publ_author_name
'Stevanovi\'c, Nevena Lj.'
'Kljun, Jakob'
'Aleksic, Ivana'
'Bogojevic, Sanja Skaro'
'Milivojevic, Dusan'
'Veselinovic, Aleksandar'
'Turel, Iztok'
'Djuran, Milo\<s I.'
'Nikodinovic-Runic, Jasmina'
'Gli\<si\'c, Biljana \/D.'

_publ_section_title
;
 Clinically used antifungal azoles as ligands for gold(iii) complexes: the
 influence of the Au(iii) ion on the antimicrobial activity of the complex
;
_journal_name_full 'Dalton Transactions'
_journal_paper_doi 10.1039/D2DT00411A
_journal_year 2022
_chemical_absolute_configuration ad
_chemical_formula_moiety 'C16 H14 Au Cl3 F3 N5 O'
_chemical_formula_sum 'C16 H14 Au Cl3 F3 N5 O'
_chemical_formula_weight 652.64
_space_group_crystal_system monoclinic
_space_group_IT_number 4
_space_group_name_Hall 'P 2yb'
_space_group_name_H-M_alt 'P 1 21 1'
_atom_sites_solution_hydrogens geom
_atom_sites_solution_primary dual
_audit_creation_date 2022-01-21
_audit_creation_method
;
Olex2 1.3
(compiled 2020.11.12 svn.r5f609507 for OlexSys, GUI svn.r6408)
;
_audit_update_record
;
2022-01-21 deposited with the CCDC.	2022-03-09 downloaded from the CCDC.
;
_cell_angle_alpha 90
_cell_angle_beta 100.004(5)
_cell_angle_gamma 90
_cell_formula_units_Z 2
_cell_length_a 12.1732(6)
_cell_length_b 5.8139(2)
_cell_length_c 15.0734(7)
_cell_measurement_reflns_used 7220
_cell_measurement_temperature 150.00(10)
_cell_measurement_theta_max 29.0680
_cell_measurement_theta_min 2.7300
_cell_volume 1050.58(8)
_computing_cell_refinement 'CrysAlisPro 1.171.40.68a (Rigaku OD, 2019)'
_computing_data_collection 'CrysAlisPro 1.171.40.68a (Rigaku OD, 2019)'
_computing_data_reduction 'CrysAlisPro 1.171.40.68a (Rigaku OD, 2019)'
_computing_molecular_graphics 'Olex2 1.3 (Dolomanov et al., 2009)'
_computing_publication_material 'Olex2 1.3 (Dolomanov et al., 2009)'
_computing_structure_refinement 'SHELXL 2018/3 (Sheldrick, 2015)'
_computing_structure_solution 'SHELXT 2018/2 (Sheldrick, 2018)'
_diffrn_ambient_environment N~2~
_diffrn_ambient_temperature 150.00(10)
_diffrn_detector 'CCD plate'
_diffrn_detector_area_resol_mean 10.4933
_diffrn_detector_type Atlas
_diffrn_measured_fraction_theta_full 0.998
_diffrn_measured_fraction_theta_max 0.995
_diffrn_measurement_details
;
List of Runs (angles in degrees, time in seconds):

  # Type    Start    End  Width  t~exp~   \w     \q     \k     \f   Frames
#--------------------------------------------------------------------------
  1  \w    -14.00  82.00   1.00    6.28    --   10.78  37.00 -30.00   96
  2  \w    -13.00  85.00   1.00    6.28    --   10.78  37.00 120.00   98
  3  \w    -16.00  83.00   1.00    6.28    --   10.78  57.00-150.00   99
  4  \w    -58.00  35.00   1.00    6.28    --   10.78 -37.00 150.00   93
  5  \w    -14.00  52.00   1.00    6.28    --   10.78 -99.00 -60.00   66
  6  \w     -7.00  23.00   1.00    6.28    --  -11.01 -99.00 -60.00   30
  7  \w    -44.00  21.00   1.00    6.28    --  -11.01  77.00 -30.00   65
  8  \w    -44.00  21.00   1.00    6.28    --  -11.01  77.00  60.00   65
  9  \w    -63.00 -37.00   1.00    6.28    --  -11.01 118.00 123.35   26
;
_diffrn_measurement_device 'four-circle diffractometer'
_diffrn_measurement_device_type 'SuperNova, Dual, Cu at home/near, Atlas'
_diffrn_measurement_method '\w scans'
_diffrn_orient_matrix_type 'CrysAlisPro convention (1999,Acta A55,543-557)'
_diffrn_orient_matrix_UB_11 -0.0135950000
_diffrn_orient_matrix_UB_12 0.1182263000
_diffrn_orient_matrix_UB_13 0.0022672000
_diffrn_orient_matrix_UB_21 0.0511189000
_diffrn_orient_matrix_UB_22 0.0196319000
_diffrn_orient_matrix_UB_23 0.0296471000
_diffrn_orient_matrix_UB_31 0.0265543000
_diffrn_orient_matrix_UB_32 0.0227499000
_diffrn_orient_matrix_UB_33 -0.0373940000
_diffrn_radiation_monochromator mirror
_diffrn_radiation_probe x-ray
_diffrn_radiation_type 'Mo K\a'
_diffrn_radiation_wavelength 0.71073
_diffrn_reflns_av_R_equivalents 0.0450
_diffrn_reflns_av_unetI/netI 0.0452
_diffrn_reflns_Laue_measured_fraction_full 0.998
_diffrn_reflns_Laue_measured_fraction_max 0.995
_diffrn_reflns_limit_h_max 15
_diffrn_reflns_limit_h_min -15
_diffrn_reflns_limit_k_max 7
_diffrn_reflns_limit_k_min -7
_diffrn_reflns_limit_l_max 19
_diffrn_reflns_limit_l_min -19
_diffrn_reflns_number 17737
_diffrn_reflns_point_group_measured_fraction_full 0.999
_diffrn_reflns_point_group_measured_fraction_max 0.987
_diffrn_reflns_theta_full 25.242
_diffrn_reflns_theta_max 27.483
_diffrn_reflns_theta_min 2.744
_diffrn_source 'micro-focus sealed X-ray tube'
_diffrn_source_type 'SuperNova (Mo) X-ray Source'
_exptl_absorpt_coefficient_mu 7.427
_exptl_absorpt_correction_T_max 1.00000
_exptl_absorpt_correction_T_min 0.48888
_exptl_absorpt_correction_type multi-scan
_exptl_absorpt_process_details
;
CrysAlisPro 1.171.40.68a (Rigaku Oxford Diffraction, 2019)
Empirical absorption correction using spherical harmonics,
 implemented in SCALE3 ABSPACK scaling algorithm.
;
_exptl_crystal_colour 'light yellow'
_exptl_crystal_colour_modifier light
_exptl_crystal_colour_primary yellow
_exptl_crystal_density_diffrn 2.063
_exptl_crystal_description needle
_exptl_crystal_F_000 620
_exptl_crystal_size_max 0.3
_exptl_crystal_size_mid 0.1
_exptl_crystal_size_min 0.1
_refine_diff_density_max 1.358
_refine_diff_density_min -1.124
_refine_diff_density_rms 0.116
_refine_ls_abs_structure_details
;
 Flack x determined using 1817 quotients [(I+)-(I-)]/[(I+)+(I-)]
 (Parsons, Flack and Wagner, Acta Cryst. B69 (2013) 249-259).
;
_refine_ls_abs_structure_Flack -0.023(6)
_refine_ls_extinction_method none
_refine_ls_goodness_of_fit_ref 1.035
_refine_ls_hydrogen_treatment constr
_refine_ls_matrix_type full
_refine_ls_number_parameters 264
_refine_ls_number_reflns 4754
_refine_ls_number_restraints 1
_refine_ls_restrained_S_all 1.035
_refine_ls_R_factor_all 0.0330
_refine_ls_R_factor_gt 0.0276
_refine_ls_shift/su_max 0.003
_refine_ls_shift/su_mean 0.000
_refine_ls_structure_factor_coef Fsqd
_refine_ls_weighting_details 'w=1/[\s^2^(Fo^2^)+(0.0268P)^2^] where P=(Fo^2^+2Fc^2^)/3'
_refine_ls_weighting_scheme calc
_refine_ls_wR_factor_gt 0.0554
_refine_ls_wR_factor_ref 0.0578
_reflns_Friedel_coverage 0.806
_reflns_Friedel_fraction_full 1.000
_reflns_Friedel_fraction_max 0.977
_reflns_number_gt 4391
_reflns_number_total 4754
_reflns_threshold_expression 'I > 2\s(I)'
_cod_data_source_file d2dt00411a2.cif
_cod_data_source_block moc471
_cod_original_cell_volume 1050.57(8)
_cod_database_code 7709765
_shelx_shelxl_version_number 2018/3
_chemical_oxdiff_formula 'Au1 Cl3 C16 H14 F3 N5 O1'
_shelx_space_group_comment
;
The symmetry employed for this shelxl refinement is uniquely defined
by the following loop, which should always be used as a source of
symmetry information in preference to the above space-group names.
They are only intended as comments.
;
_shelx_estimated_absorpt_t_max 0.524
_shelx_estimated_absorpt_t_min 0.214
_reflns_odcompleteness_completeness 99.83
_reflns_odcompleteness_iscentric 1
_reflns_odcompleteness_theta 26.32
_olex2_refinement_description
;
1. Fixed Uiso
 At 1.2 times of:
  All C(H) groups, All C(H,H) groups
 At 1.5 times of:
  All C(H,H,H) groups, All O(H) groups
2.a Ternary CH refined with riding coordinates:
 C9(H9)
2.b Secondary CH2 refined with riding coordinates:
 C6(H6A,H6B)
2.c Aromatic/amide H refined with riding coordinates:
 C3(H3), C5(H5), C15(H15), C23(H23), C13(H13), C22(H22), C20(H20)
2.d Idealised Me refined as rotating group:
 C10(H10A,H10B,H10C)
2.e Idealised tetrahedral OH refined as rotating group:
 O8(H8)
;
_olex2_submission_special_instructions 'No special instructions were received'
_oxdiff_exptl_absorpt_empirical_details
;
Empirical correction (ABSPACK) includes:
- Absorption correction using spherical harmonics
- Frame scaling
;
_oxdiff_exptl_absorpt_empirical_full_max 1.708
_oxdiff_exptl_absorpt_empirical_full_min 0.632

loop_
_space_group_symop_operation_xyz
'x, y, z'
'-x, y+1/2, -z'

loop_
_atom_site_label
_atom_site_type_symbol
_atom_site_fract_x
_atom_site_fract_y
_atom_site_fract_z
_atom_site_U_iso_or_equiv
_atom_site_adp_type
_atom_site_occupancy
_atom_site_site_symmetry_order
_atom_site_calc_flag
_atom_site_refinement_flags_posn
_atom_site_refinement_flags_adp
_atom_site_refinement_flags_occupancy
_atom_site_disorder_assembly
_atom_site_disorder_group
Au1 Au 0.64833(2) 0.37283(9) 0.91445(2) 0.01945(8) Uani 1 1 d . . . . .
Cl3 Cl 0.60321(17) 0.5214(3) 1.04277(12) 0.0288(4) Uani 1 1 d . . . . .
Cl1 Cl 0.69398(18) 0.2447(4) 0.78274(13) 0.0340(5) Uani 1 1 d . . . . .
Cl2 Cl 0.77339(17) 0.1324(4) 0.99459(13) 0.0320(5) Uani 1 1 d . . . . .
N4 N 0.5280(5) 0.5652(10) 0.8428(4) 0.0210(14) Uani 1 1 d . . . . .
O8 O 0.2210(5) 0.2920(8) 0.7570(4) 0.0247(13) Uani 1 1 d . . . . .
H8 H 0.183804 0.288668 0.797387 0.037 Uiso 1 1 calc R U . . .
F25 F 0.4039(4) 0.3950(16) 0.3994(3) 0.0563(16) Uani 1 1 d . . . . .
F24 F 0.1811(4) 0.8252(9) 0.5605(3) 0.0336(14) Uani 1 1 d . . . . .
F17 F -0.1004(4) 0.8626(16) 0.6937(3) 0.0588(16) Uani 1 1 d . . . . .
N1 N 0.3630(5) 0.6805(10) 0.7850(4) 0.0182(13) Uani 1 1 d . . . . .
C7 C 0.1944(6) 0.4947(14) 0.7041(5) 0.0222(16) Uani 1 1 d . . . . .
N12 N 0.0345(5) 0.4006(18) 0.8253(4) 0.0292(17) Uani 1 1 d . . . . .
C3 C 0.5315(6) 0.7180(14) 0.7748(5) 0.0272(18) Uani 1 1 d . . . . .
H3 H 0.597286 0.764222 0.756663 0.033 Uiso 1 1 calc R U . . .
C5 C 0.4199(6) 0.5458(13) 0.8470(5) 0.0196(15) Uani 1 1 d . . . . .
H5 H 0.389661 0.453145 0.886961 0.023 Uiso 1 1 calc R U . . .
N2 N 0.4327(5) 0.7934(10) 0.7376(4) 0.0256(15) Uani 1 1 d . . . . .
C18 C 0.2520(6) 0.4667(14) 0.6218(5) 0.0209(16) Uani 1 1 d . . . . .
C15 C -0.1135(8) 0.7409(17) 0.8393(6) 0.040(2) Uani 1 1 d . . . . .
H15 H -0.162548 0.861355 0.843525 0.048 Uiso 1 1 calc R U . . .
C23 C 0.3192(8) 0.2789(14) 0.6132(6) 0.0300(19) Uani 1 1 d . . . . .
H23 H 0.329735 0.167752 0.658288 0.036 Uiso 1 1 calc R U . . .
N14 N -0.0873(6) 0.5974(13) 0.9081(5) 0.0355(18) Uani 1 1 d . . . . .
C13 C -0.0150(7) 0.4324(14) 0.8971(5) 0.033(2) Uani 1 1 d . . . . .
H13 H 0.003004 0.328264 0.944178 0.039 Uiso 1 1 calc R U . . .
C10 C 0.0157(8) 0.3174(19) 0.6190(6) 0.049(4) Uani 1 1 d . . . . .
H10A H 0.048659 0.305697 0.565750 0.073 Uiso 1 1 calc R U . . .
H10B H -0.063245 0.340359 0.602177 0.073 Uiso 1 1 calc R U . . .
H10C H 0.029520 0.178233 0.653441 0.073 Uiso 1 1 calc R U . . .
C16 C -0.0698(7) 0.7153(15) 0.7622(5) 0.032(2) Uani 1 1 d . . . . .
C11 C 0.0083(6) 0.5491(14) 0.7562(5) 0.0254(17) Uani 1 1 d . . . . .
C21 C 0.3551(7) 0.414(2) 0.4742(6) 0.042(3) Uani 1 1 d . . . . .
C22 C 0.3713(8) 0.2528(17) 0.5386(6) 0.040(2) Uani 1 1 d . . . . .
H22 H 0.416442 0.126079 0.533524 0.048 Uiso 1 1 calc R U . . .
C6 C 0.2428(6) 0.7039(13) 0.7604(5) 0.0212(16) Uani 1 1 d . . . . .
H6A H 0.225012 0.843748 0.725802 0.025 Uiso 1 1 calc R U . . .
H6B H 0.209885 0.714277 0.814396 0.025 Uiso 1 1 calc R U . . .
C9 C 0.0670(6) 0.5206(15) 0.6757(5) 0.0245(17) Uani 1 1 d . . . . .
H9 H 0.052993 0.659619 0.638692 0.029 Uiso 1 1 calc R U . . .
C19 C 0.2430(7) 0.6319(15) 0.5541(5) 0.0266(17) Uani 1 1 d . . . . .
C20 C 0.2924(7) 0.6110(17) 0.4786(5) 0.034(2) Uani 1 1 d . . . . .
H20 H 0.284084 0.722155 0.433542 0.041 Uiso 1 1 calc R U . . .

loop_
_atom_site_aniso_label
_atom_site_aniso_U_11
_atom_site_aniso_U_22
_atom_site_aniso_U_33
_atom_site_aniso_U_23
_atom_site_aniso_U_13
_atom_site_aniso_U_12
Au1 0.01811(12) 0.02018(13) 0.01997(12) 0.0016(2) 0.00308(8) 0.0013(2)
Cl3 0.0410(12) 0.0245(10) 0.0210(9) 0.0007(8) 0.0055(8) 0.0069(9)
Cl1 0.0387(12) 0.0386(12) 0.0260(10) -0.0027(9) 0.0091(9) 0.0079(10)
Cl2 0.0281(11) 0.0373(12) 0.0309(10) 0.0095(9) 0.0061(8) 0.0142(9)
N4 0.021(3) 0.022(3) 0.021(3) 0.001(3) 0.004(3) 0.003(3)
O8 0.028(3) 0.021(3) 0.026(3) 0.002(2) 0.009(2) 0.001(2)
F25 0.062(3) 0.076(5) 0.038(2) -0.012(4) 0.029(2) 0.006(5)
F24 0.036(2) 0.040(4) 0.026(2) 0.010(2) 0.0065(18) 0.010(2)
F17 0.055(3) 0.061(3) 0.068(3) 0.028(5) 0.032(3) 0.029(5)
N1 0.018(3) 0.019(3) 0.018(3) 0.003(2) 0.003(2) -0.002(3)
C7 0.022(4) 0.019(4) 0.025(4) 0.002(3) 0.003(3) 0.003(3)
N12 0.023(3) 0.040(5) 0.025(3) 0.000(4) 0.006(2) 0.000(4)
C3 0.019(4) 0.031(5) 0.031(4) 0.008(4) 0.005(3) -0.004(4)
C5 0.019(4) 0.020(4) 0.020(4) 0.001(3) 0.004(3) 0.003(3)
N2 0.020(3) 0.030(4) 0.027(3) 0.011(3) 0.004(3) -0.003(3)
C18 0.017(4) 0.027(4) 0.019(4) -0.004(3) 0.004(3) 0.002(3)
C15 0.037(5) 0.039(5) 0.047(5) -0.001(5) 0.014(4) 0.002(4)
C23 0.032(5) 0.025(4) 0.034(5) -0.003(3) 0.010(4) -0.004(4)
N14 0.037(4) 0.040(4) 0.033(4) -0.008(3) 0.016(3) -0.008(4)
C13 0.031(4) 0.039(6) 0.029(4) 0.001(3) 0.008(3) -0.009(4)
C10 0.033(5) 0.079(11) 0.033(4) -0.026(5) 0.006(4) -0.026(5)
C16 0.038(5) 0.026(5) 0.032(5) 0.009(4) 0.007(4) 0.001(4)
C11 0.016(4) 0.034(5) 0.024(4) 0.000(3) -0.001(3) -0.009(3)
C21 0.033(4) 0.067(9) 0.030(4) -0.005(5) 0.014(4) 0.000(5)
C22 0.042(6) 0.037(5) 0.045(5) -0.013(5) 0.018(4) 0.009(5)
C6 0.022(4) 0.024(4) 0.018(4) 0.002(3) 0.004(3) 0.004(3)
C9 0.016(4) 0.037(5) 0.020(4) 0.000(3) 0.001(3) 0.002(4)
C19 0.025(4) 0.032(5) 0.022(4) -0.001(3) 0.001(3) -0.001(4)
C20 0.033(5) 0.049(6) 0.021(4) 0.001(4) 0.007(4) -0.005(4)

loop_
_atom_type_symbol
_atom_type_description
_atom_type_scat_dispersion_real
_atom_type_scat_dispersion_imag
_atom_type_scat_source
C C 0.0033 0.0016 'International Tables Vol C Tables 4.2.6.8 and 6.1.1.4'
H H 0.0000 0.0000 'International Tables Vol C Tables 4.2.6.8 and 6.1.1.4'
Au Au -2.0133 8.8022 'International Tables Vol C Tables 4.2.6.8 and 6.1.1.4'
Cl Cl 0.1484 0.1585 'International Tables Vol C Tables 4.2.6.8 and 6.1.1.4'
F F 0.0171 0.0103 'International Tables Vol C Tables 4.2.6.8 and 6.1.1.4'
N N 0.0061 0.0033 'International Tables Vol C Tables 4.2.6.8 and 6.1.1.4'
O O 0.0106 0.0060 'International Tables Vol C Tables 4.2.6.8 and 6.1.1.4'

loop_
_geom_angle_atom_site_label_1
_geom_angle_atom_site_label_2
_geom_angle_atom_site_label_3
_geom_angle
_geom_angle_site_symmetry_1
_geom_angle_site_symmetry_3
_geom_angle_publ_flag
Cl3 Au1 Cl1 176.73(9) . . ?
Cl2 Au1 Cl3 91.15(7) . . ?
Cl2 Au1 Cl1 91.14(8) . . ?
N4 Au1 Cl3 89.13(17) . . ?
N4 Au1 Cl1 88.77(17) . . ?
N4 Au1 Cl2 175.24(19) . . ?
C3 N4 Au1 130.9(5) . . ?
C5 N4 Au1 124.2(5) . . ?
C5 N4 C3 104.5(6) . . ?
C7 O8 H8 109.5 . . ?
C5 N1 N2 111.0(6) . . ?
C5 N1 C6 128.1(6) . . ?
N2 N1 C6 120.7(6) . . ?
O8 C7 C18 105.8(6) . . ?
O8 C7 C6 108.4(5) . . ?
O8 C7 C9 110.8(6) . . ?
C18 C7 C6 110.1(6) . . ?
C18 C7 C9 111.4(6) . . ?
C6 C7 C9 110.2(6) . . ?
C13 N12 C11 117.2(8) . . ?
N4 C3 H3 123.4 . . ?
N2 C3 N4 113.2(6) . . ?
N2 C3 H3 123.4 . . ?
N4 C5 H5 125.8 . . ?
N1 C5 N4 108.4(6) . . ?
N1 C5 H5 125.8 . . ?
C3 N2 N1 102.8(6) . . ?
C23 C18 C7 121.3(7) . . ?
C23 C18 C19 116.6(7) . . ?
C19 C18 C7 122.0(7) . . ?
N14 C15 H15 119.3 . . ?
N14 C15 C16 121.4(9) . . ?
C16 C15 H15 119.3 . . ?
C18 C23 H23 119.3 . . ?
C18 C23 C22 121.4(8) . . ?
C22 C23 H23 119.3 . . ?
C15 N14 C13 115.4(7) . . ?
N12 C13 H13 116.5 . . ?
N14 C13 N12 126.9(8) . . ?
N14 C13 H13 116.5 . . ?
H10A C10 H10B 109.5 . . ?
H10A C10 H10C 109.5 . . ?
H10B C10 H10C 109.5 . . ?
C9 C10 H10A 109.5 . . ?
C9 C10 H10B 109.5 . . ?
C9 C10 H10C 109.5 . . ?
F17 C16 C15 119.2(8) . . ?
F17 C16 C11 120.1(7) . . ?
C15 C16 C11 120.6(8) . . ?
N12 C11 C16 118.4(7) . . ?
N12 C11 C9 117.8(7) . . ?
C16 C11 C9 123.8(7) . . ?
F25 C21 C20 115.3(9) . . ?
C22 C21 F25 120.7(10) . . ?
C22 C21 C20 124.0(7) . . ?
C23 C22 H22 120.7 . . ?
C21 C22 C23 118.6(9) . . ?
C21 C22 H22 120.7 . . ?
N1 C6 C7 109.8(6) . . ?
N1 C6 H6A 109.7 . . ?
N1 C6 H6B 109.7 . . ?
C7 C6 H6A 109.7 . . ?
C7 C6 H6B 109.7 . . ?
H6A C6 H6B 108.2 . . ?
C7 C9 H9 107.8 . . ?
C10 C9 C7 111.9(7) . . ?
C10 C9 H9 107.8 . . ?
C11 C9 C7 112.3(6) . . ?
C11 C9 C10 109.1(7) . . ?
C11 C9 H9 107.8 . . ?
F24 C19 C18 119.3(6) . . ?
F24 C19 C20 117.1(7) . . ?
C20 C19 C18 123.6(8) . . ?
C21 C20 H20 122.1 . . ?
C19 C20 C21 115.7(8) . . ?
C19 C20 H20 122.1 . . ?

loop_
_geom_bond_atom_site_label_1
_geom_bond_atom_site_label_2
_geom_bond_distance
_geom_bond_site_symmetry_2
_geom_bond_publ_flag
Au1 Cl3 2.2711(18) . ?
Au1 Cl1 2.2777(18) . ?
Au1 Cl2 2.257(2) . ?
Au1 N4 2.003(6) . ?
N4 C3 1.362(9) . ?
N4 C5 1.334(9) . ?
O8 H8 0.8200 . ?
O8 C7 1.428(9) . ?
F25 C21 1.368(8) . ?
F24 C19 1.366(9) . ?
F17 C16 1.343(10) . ?
N1 C5 1.320(9) . ?
N1 N2 1.368(8) . ?
N1 C6 1.452(9) . ?
C7 C18 1.535(10) . ?
C7 C6 1.541(11) . ?
C7 C9 1.543(10) . ?
N12 C13 1.339(9) . ?
N12 C11 1.348(11) . ?
C3 H3 0.9300 . ?
C3 N2 1.311(10) . ?
C5 H5 0.9300 . ?
C18 C23 1.384(11) . ?
C18 C19 1.392(11) . ?
C15 H15 0.9300 . ?
C15 N14 1.326(11) . ?
C15 C16 1.367(11) . ?
C23 H23 0.9300 . ?
C23 C22 1.394(12) . ?
N14 C13 1.332(11) . ?
C13 H13 0.9300 . ?
C10 H10A 0.9600 . ?
C10 H10B 0.9600 . ?
C10 H10C 0.9600 . ?
C10 C9 1.527(11) . ?
C16 C11 1.370(12) . ?
C11 C9 1.520(10) . ?
C21 C22 1.338(14) . ?
C21 C20 1.384(14) . ?
C22 H22 0.9300 . ?
C6 H6A 0.9700 . ?
C6 H6B 0.9700 . ?
C9 H9 0.9800 . ?
C19 C20 1.382(11) . ?
C20 H20 0.9300 . ?

loop_
_geom_torsion_atom_site_label_1
_geom_torsion_atom_site_label_2
_geom_torsion_atom_site_label_3
_geom_torsion_atom_site_label_4
_geom_torsion
_geom_torsion_site_symmetry_1
_geom_torsion_site_symmetry_2
_geom_torsion_site_symmetry_3
_geom_torsion_site_symmetry_4
_geom_torsion_publ_flag
Au1 N4 C3 N2 173.1(5) . . . . ?
Au1 N4 C5 N1 -173.7(5) . . . . ?
N4 C3 N2 N1 -0.1(8) . . . . ?
O8 C7 C18 C23 -3.4(10) . . . . ?
O8 C7 C18 C19 179.1(7) . . . . ?
O8 C7 C6 N1 59.9(7) . . . . ?
O8 C7 C9 C10 -60.5(8) . . . . ?
O8 C7 C9 C11 62.6(8) . . . . ?
F25 C21 C22 C23 -179.6(8) . . . . ?
F25 C21 C20 C19 -179.8(8) . . . . ?
F24 C19 C20 C21 179.6(8) . . . . ?
F17 C16 C11 N12 -178.2(8) . . . . ?
F17 C16 C11 C9 1.3(13) . . . . ?
C7 C18 C23 C22 179.8(8) . . . . ?
C7 C18 C19 F24 0.0(11) . . . . ?
C7 C18 C19 C20 -179.1(8) . . . . ?
N12 C11 C9 C7 -48.3(10) . . . . ?
N12 C11 C9 C10 76.4(9) . . . . ?
C3 N4 C5 N1 -0.1(8) . . . . ?
C5 N4 C3 N2 0.1(9) . . . . ?
C5 N1 N2 C3 0.1(8) . . . . ?
C5 N1 C6 C7 -75.6(9) . . . . ?
N2 N1 C5 N4 0.0(8) . . . . ?
N2 N1 C6 C7 99.3(7) . . . . ?
C18 C7 C6 N1 -55.4(8) . . . . ?
C18 C7 C9 C10 57.0(9) . . . . ?
C18 C7 C9 C11 -179.9(7) . . . . ?
C18 C23 C22 C21 -0.2(15) . . . . ?
C18 C19 C20 C21 -1.3(13) . . . . ?
C15 N14 C13 N12 1.4(13) . . . . ?
C15 C16 C11 N12 5.1(13) . . . . ?
C15 C16 C11 C9 -175.4(8) . . . . ?
C23 C18 C19 F24 -177.6(7) . . . . ?
C23 C18 C19 C20 3.3(12) . . . . ?
N14 C15 C16 F17 178.8(8) . . . . ?
N14 C15 C16 C11 -4.4(14) . . . . ?
C13 N12 C11 C16 -2.6(12) . . . . ?
C13 N12 C11 C9 177.8(7) . . . . ?
C16 C15 N14 C13 1.2(13) . . . . ?
C16 C11 C9 C7 132.2(8) . . . . ?
C16 C11 C9 C10 -103.2(10) . . . . ?
C11 N12 C13 N14 -0.6(13) . . . . ?
C22 C21 C20 C19 -1.7(14) . . . . ?
C6 N1 C5 N4 175.4(6) . . . . ?
C6 N1 N2 C3 -175.7(6) . . . . ?
C6 C7 C18 C23 113.5(8) . . . . ?
C6 C7 C18 C19 -64.0(9) . . . . ?
C6 C7 C9 C10 179.5(6) . . . . ?
C6 C7 C9 C11 -57.4(9) . . . . ?
C9 C7 C18 C23 -123.9(8) . . . . ?
C9 C7 C18 C19 58.6(10) . . . . ?
C9 C7 C6 N1 -178.7(6) . . . . ?
C19 C18 C23 C22 -2.5(12) . . . . ?
C20 C21 C22 C23 2.4(16) . . . . ?
